data_2209813
loop_
_publ_author_name
'Kadzewski, Arkadiusz'
'Gdaniec, Maria'

_publ_section_title
;
 Quinoxaline--hydroquinone (2/1)
;
_journal_coeditor_code CS2015
_journal_issue 8
_journal_name_full 'Acta Crystallographica Section E'
_journal_page_first o3498
_journal_page_last o3500
_journal_paper_doi 10.1107/S1600536806028455
_journal_volume 62
_journal_year 2006
_chemical_formula_iupac '2C8 H6 N2, C6 H6 O2'
_chemical_formula_moiety '2C8 H6 N2, C6 H6 O2'
_chemical_formula_sum 'C22 H18 N4 O2'
_chemical_formula_weight 370.40
_chemical_name_common 'quinoxaline--hydroquinone (2/1)'
_chemical_name_systematic
;
quinoxaline--benzene-1,4-diol (2/1)
;
_space_group_IT_number 2
_symmetry_cell_setting triclinic
_symmetry_space_group_name_Hall '-P 1'
_symmetry_space_group_name_H-M 'P -1'
_atom_sites_solution_hydrogens difmap
_atom_sites_solution_primary direct
_atom_sites_solution_secondary difmap
_audit_creation_method SHELXL-97
_cell_angle_alpha 72.204(12)
_cell_angle_beta 88.516(11)
_cell_angle_gamma 85.046(11)
_cell_formula_units_Z 1
_cell_length_a 7.0724(9)
_cell_length_b 7.2096(10)
_cell_length_c 9.1803(12)
_cell_measurement_reflns_used 1855
_cell_measurement_temperature 100(2)
_cell_measurement_theta_max 25
_cell_measurement_theta_min 4
_cell_volume 444.03(11)
_computing_cell_refinement
;
CrysAlis CCD
;
_computing_data_collection
;
CrysAlis CCD (Oxford Diffraction, 2004)
;
_computing_data_reduction
;
CrysAlis RED (Oxford Diffraction, 2004)
;
_computing_molecular_graphics
;
Stereochemical Workstation Operation Manual (Siemens, 1989) and
MERCURY (Version 1.4; Bruno <i>et al.</i>,  2002)
;
_computing_publication_material SHELXL97
_computing_structure_refinement 'SHELXL97 (Sheldrick, 1997)'
_computing_structure_solution 'SHELXS97 (Sheldrick, 1997)'
_diffrn_ambient_temperature 100(2)
_diffrn_measured_fraction_theta_full 0.999
_diffrn_measured_fraction_theta_max 0.999
_diffrn_measurement_device_type 'Kuma KM-4-CCD \k-geometry'
_diffrn_measurement_method \w
_diffrn_radiation_monochromator graphite
_diffrn_radiation_source 'fine-focus sealed tube'
_diffrn_radiation_type MoK\a
_diffrn_radiation_wavelength 0.71073
_diffrn_reflns_av_R_equivalents 0.0426
_diffrn_reflns_av_sigmaI/netI 0.0454
_diffrn_reflns_limit_h_max 5
_diffrn_reflns_limit_h_min -8
_diffrn_reflns_limit_k_max 8
_diffrn_reflns_limit_k_min -8
_diffrn_reflns_limit_l_max 10
_diffrn_reflns_limit_l_min -10
_diffrn_reflns_number 3360
_diffrn_reflns_theta_full 25.02
_diffrn_reflns_theta_max 25.02
_diffrn_reflns_theta_min 2.33
_diffrn_standards_number 0
_exptl_absorpt_coefficient_mu 0.092
_exptl_absorpt_correction_type none
_exptl_crystal_colour colourless
_exptl_crystal_density_diffrn 1.385
_exptl_crystal_density_method 'not measured'
_exptl_crystal_description plate
_exptl_crystal_F_000 194
_exptl_crystal_size_max 0.40
_exptl_crystal_size_mid 0.40
_exptl_crystal_size_min 0.15
_refine_diff_density_max 0.16
_refine_diff_density_min -0.25
_refine_ls_extinction_method none
_refine_ls_goodness_of_fit_ref 1.086
_refine_ls_hydrogen_treatment constr
_refine_ls_matrix_type full
_refine_ls_number_parameters 127
_refine_ls_number_reflns 1573
_refine_ls_number_restraints 0
_refine_ls_restrained_S_all 1.086
_refine_ls_R_factor_all 0.0622
_refine_ls_R_factor_gt 0.0449
_refine_ls_shift/su_max 0.000
_refine_ls_shift/su_mean 0.000
_refine_ls_structure_factor_coef Fsqd
_refine_ls_weighting_details 'calc w=1/[\s^2^(Fo^2^)+(0.0598P)^2^+0.0086P] where P=(Fo^2^+2Fc^2^)/3'
_refine_ls_weighting_scheme calc
_refine_ls_wR_factor_gt 0.1032
_refine_ls_wR_factor_ref 0.1118
_reflns_number_gt 1258
_reflns_number_total 1573
_reflns_threshold_expression I>2\s(I)
_cod_data_source_file cs2015.cif
_cod_data_source_block I
_cod_original_cell_volume 444.03(10)
_cod_database_code 2209813
_cod_database_fobs_code 2209813

loop_
_symmetry_equiv_pos_as_xyz
'x, y, z'
'-x, -y, -z'

loop_
_atom_site_type_symbol
_atom_site_label
_atom_site_fract_x
_atom_site_fract_y
_atom_site_fract_z
_atom_site_U_iso_or_equiv
_atom_site_adp_type
_atom_site_calc_flag
_atom_site_refinement_flags
_atom_site_occupancy
O O1 0.21133(16) 0.81756(16) 0.87081(13) 0.0198(3) Uani d . 1
H H1O 0.2923 0.7882 0.8097 0.024 Uiso d R 1
C C1 0.1082(2) 0.6586(2) 0.93286(19) 0.0162(4) Uani d . 1
C C2 0.1304(2) 0.4913(2) 0.88608(19) 0.0167(4) Uani d . 1
H H2 0.2167 0.4849 0.8050 0.020 Uiso d R 1
C C3 0.0237(2) 0.3337(2) 0.95312(19) 0.0177(4) Uani d . 1
H H3 0.0411 0.2205 0.9185 0.021 Uiso d R 1
N N1A 0.48166(18) 0.72676(19) 0.66305(15) 0.0177(4) Uani d . 1
C C2A 0.6570(2) 0.6492(2) 0.6950(2) 0.0192(4) Uani d . 1
H H2AA 0.6990 0.6101 0.7982 0.023 Uiso calc R 1
C C3A 0.7858(2) 0.6221(2) 0.58003(19) 0.0193(4) Uani d . 1
H H3AA 0.9092 0.5616 0.6105 0.023 Uiso calc R 1
N N4A 0.74228(19) 0.6766(2) 0.43385(16) 0.0194(4) Uani d . 1
C C5A 0.5012(2) 0.8216(2) 0.24289(19) 0.0189(4) Uani d . 1
H H5AA 0.5889 0.8118 0.1649 0.023 Uiso calc R 1
C C6A 0.3179(2) 0.8960(2) 0.2051(2) 0.0202(4) Uani d . 1
H H6AA 0.2792 0.9373 0.1010 0.024 Uiso calc R 1
C C7A 0.1860(2) 0.9118(2) 0.3200(2) 0.0205(4) Uani d . 1
H H7AA 0.0586 0.9608 0.2926 0.025 Uiso calc R 1
C C8A 0.2400(2) 0.8574(2) 0.4702(2) 0.0185(4) Uani d . 1
H H8AA 0.1512 0.8714 0.5464 0.022 Uiso calc R 1
C C9A 0.4283(2) 0.7801(2) 0.51173(19) 0.0158(4) Uani d . 1
C C10A 0.5600(2) 0.7595(2) 0.3973(2) 0.0166(4) Uani d . 1

loop_
_atom_site_aniso_label
_atom_site_aniso_U_11
_atom_site_aniso_U_22
_atom_site_aniso_U_33
_atom_site_aniso_U_12
_atom_site_aniso_U_13
_atom_site_aniso_U_23
O1 0.0206(6) 0.0202(7) 0.0199(7) -0.0029(5) 0.0064(5) -0.0082(5)
C1 0.0141(8) 0.0176(9) 0.0154(9) -0.0004(7) -0.0026(7) -0.0028(7)
C2 0.0146(8) 0.0218(9) 0.0137(9) 0.0025(7) 0.0011(7) -0.0065(7)
C3 0.0184(9) 0.0181(9) 0.0179(9) 0.0014(7) -0.0012(7) -0.0084(7)
N1A 0.0189(8) 0.0168(7) 0.0181(8) -0.0043(6) 0.0017(6) -0.0057(6)
C2A 0.0219(9) 0.0167(9) 0.0187(10) -0.0031(7) -0.0018(7) -0.0043(7)
C3A 0.0164(9) 0.0198(9) 0.0223(10) -0.0009(7) -0.0013(7) -0.0075(8)
N4A 0.0178(8) 0.0190(7) 0.0223(8) -0.0009(6) 0.0018(6) -0.0077(6)
C5A 0.0220(9) 0.0174(9) 0.0189(10) -0.0015(7) 0.0043(7) -0.0083(7)
C6A 0.0248(9) 0.0182(9) 0.0174(9) -0.0022(7) -0.0022(7) -0.0049(7)
C7A 0.0166(9) 0.0168(9) 0.0269(10) 0.0010(7) -0.0026(7) -0.0051(8)
C8A 0.0177(9) 0.0162(8) 0.0236(10) -0.0019(7) 0.0052(7) -0.0094(7)
C9A 0.0188(9) 0.0107(8) 0.0185(9) -0.0039(7) 0.0020(7) -0.0047(7)
C10A 0.0170(9) 0.0119(8) 0.0216(9) -0.0021(7) 0.0017(7) -0.0061(7)

loop_
_atom_type_symbol
_atom_type_description
_atom_type_scat_dispersion_real
_atom_type_scat_dispersion_imag
_atom_type_scat_source
C C 0.0033 0.0016 'International Tables Vol C Tables 4.2.6.8 and 6.1.1.4'
H H 0.0000 0.0000 'International Tables Vol C Tables 4.2.6.8 and 6.1.1.4'
N N 0.0061 0.0033 'International Tables Vol C Tables 4.2.6.8 and 6.1.1.4'
O O 0.0106 0.0060 'International Tables Vol C Tables 4.2.6.8 and 6.1.1.4'

loop_
_geom_angle_atom_site_label_1
_geom_angle_atom_site_label_2
_geom_angle_atom_site_label_3
_geom_angle_site_symmetry_1
_geom_angle_site_symmetry_3
_geom_angle
_geom_angle_publ_flag
C1 O1 H1O . . 107.9 ?
O1 C1 C2 . . 122.61(15) y
O1 C1 C3 . 2_567 118.35(15) y
C2 C1 C3 . 2_567 119.04(15) y
C3 C2 C1 . . 120.48(15) ?
C3 C2 H2 . . 119.0 ?
C1 C2 H2 . . 120.5 ?
C2 C3 C1 . 2_567 120.48(16) ?
C2 C3 H3 . . 118.9 ?
C1 C3 H3 2_567 . 120.6 ?
C2A N1A C9A . . 116.38(14) y
N1A C2A C3A . . 122.24(15) ?
N1A C2A H2AA . . 118.9 ?
C3A C2A H2AA . . 118.9 ?
N4A C3A C2A . . 123.23(15) ?
N4A C3A H3AA . . 118.4 ?
C2A C3A H3AA . . 118.4 ?
C3A N4A C10A . . 115.63(15) y
C6A C5A C10A . . 120.21(16) ?
C6A C5A H5AA . . 119.9 ?
C10A C5A H5AA . . 119.9 ?
C5A C6A C7A . . 120.47(16) ?
C5A C6A H6AA . . 119.8 ?
C7A C6A H6AA . . 119.8 ?
C8A C7A C6A . . 120.68(15) ?
C8A C7A H7AA . . 119.7 ?
C6A C7A H7AA . . 119.7 ?
C7A C8A C9A . . 119.77(16) ?
C7A C8A H8AA . . 120.1 ?
C9A C8A H8AA . . 120.1 ?
N1A C9A C8A . . 119.35(15) ?
N1A C9A C10A . . 120.88(14) ?
C8A C9A C10A . . 119.77(15) ?
N4A C10A C5A . . 119.37(15) ?
N4A C10A C9A . . 121.54(15) ?
C5A C10A C9A . . 119.07(15) ?

loop_
_geom_bond_atom_site_label_1
_geom_bond_atom_site_label_2
_geom_bond_site_symmetry_2
_geom_bond_distance
_geom_bond_publ_flag
O1 C1 . 1.3761(19) y
O1 H1O . 0.8500 ?
C1 C2 . 1.394(2) ?
C1 C3 2_567 1.395(2) ?
C2 C3 . 1.392(2) ?
C2 H2 . 0.9600 ?
C3 C1 2_567 1.395(2) ?
C3 H3 . 0.9599 ?
N1A C2A . 1.318(2) y
N1A C9A . 1.377(2) y
C2A C3A . 1.423(2) ?
C2A H2AA . 0.9500 ?
C3A N4A . 1.315(2) y
C3A H3AA . 0.9500 ?
N4A C10A . 1.378(2) y
C5A C6A . 1.370(2) ?
C5A C10A . 1.412(2) ?
C5A H5AA . 0.9500 ?
C6A C7A . 1.415(3) ?
C6A H6AA . 0.9500 ?
C7A C8A . 1.368(2) ?
C7A H7AA . 0.9500 ?
C8A C9A . 1.414(2) ?
C8A H8AA . 0.9500 ?
C9A C10A . 1.419(2) ?

loop_
_geom_hbond_atom_site_label_D
_geom_hbond_atom_site_label_H
_geom_hbond_atom_site_label_A
_geom_hbond_site_symmetry_A
_geom_hbond_distance_DH
_geom_hbond_distance_HA
_geom_hbond_distance_DA
_geom_hbond_angle_DHA
O1 H1O N1A . 0.85 1.99 2.8425(18) 179
C7A H7AA O1 2_576 0.95 2.57 3.463(2) 157
C6A H6AA O1 1_554 0.95 2.58 3.400(2) 144
